data_4103604
loop_
_publ_author_name
'Shou-Tian Zheng'
'Julia T. Bu'
'Yufei Li'
'Tao Wu'
'Fan Zuo'
'Pingyun Feng'
'Xianhui Bu'

_publ_section_title
;
 Pore Space Partition and Charge Separation in Cage-within-Cage
 Indium-Organic Frameworks with High CO2 Uptake
;
_journal_name_full 'Journal of the American Chemical Society'
_journal_page_first 17062
_journal_page_last 17064
_journal_paper_doi 10.1021/ja106903p
_journal_volume 132
_journal_year 2010
_chemical_formula_sum 'C74 H42 In9 N O56'
_chemical_formula_weight 2874.47
_chemical_name_systematic
; 
 ? 
;
_space_group_IT_number 217
_symmetry_cell_setting cubic
_symmetry_space_group_name_Hall 'I -4 2 3'
_symmetry_space_group_name_H-M 'I -4 3 m'
_atom_sites_solution_hydrogens geom
_atom_sites_solution_primary direct
_atom_sites_solution_secondary difmap
_audit_creation_method SHELXL-97
_cell_angle_alpha 90.00
_cell_angle_beta 90.00
_cell_angle_gamma 90.00
_cell_formula_units_Z 4
_cell_length_a 25.7140(13)
_cell_length_b 25.7140(13)
_cell_length_c 25.7140(13)
_cell_measurement_temperature 296(2)
_cell_volume 17002.3(15)
_computing_structure_refinement 'SHELXL-97 (Sheldrick, 1997)'
_computing_structure_solution 'SHELXS-97 (Sheldrick, 1990)'
_diffrn_ambient_temperature 296(2)
_diffrn_measured_fraction_theta_full 0.999
_diffrn_measured_fraction_theta_max 0.999
_diffrn_radiation_monochromator graphite
_diffrn_radiation_source 'fine-focus sealed tube'
_diffrn_radiation_type MoK\a
_diffrn_radiation_wavelength 0.71073
_diffrn_reflns_av_R_equivalents 0.0283
_diffrn_reflns_av_sigmaI/netI 0.0298
_diffrn_reflns_limit_h_max 25
_diffrn_reflns_limit_h_min -14
_diffrn_reflns_limit_k_max 27
_diffrn_reflns_limit_k_min -4
_diffrn_reflns_limit_l_max 13
_diffrn_reflns_limit_l_min -26
_diffrn_reflns_number 8680
_diffrn_reflns_theta_full 22.49
_diffrn_reflns_theta_max 22.49
_diffrn_reflns_theta_min 1.58
_exptl_absorpt_coefficient_mu 1.256
_exptl_crystal_density_diffrn 1.123
_exptl_crystal_density_method 'not measured'
_exptl_crystal_F_000 5528
_refine_diff_density_max 0.668
_refine_diff_density_min -0.520
_refine_diff_density_rms 0.148
_refine_ls_abs_structure_details 'Flack H D (1983), Acta Cryst. A39, 876-881'
_refine_ls_abs_structure_Flack 0.09(16)
_refine_ls_extinction_coef 0.00042(9)
_refine_ls_extinction_expression Fc^*^=kFc[1+0.001xFc^2^\l^3^/sin(2\q)]^-1/4^
_refine_ls_extinction_method SHELXL
_refine_ls_goodness_of_fit_ref 1.203
_refine_ls_hydrogen_treatment mixed
_refine_ls_matrix_type full
_refine_ls_number_parameters 133
_refine_ls_number_reflns 1974
_refine_ls_number_restraints 2
_refine_ls_restrained_S_all 1.202
_refine_ls_R_factor_all 0.0988
_refine_ls_R_factor_gt 0.0906
_refine_ls_shift/su_max 0.001
_refine_ls_shift/su_mean 0.000
_refine_ls_structure_factor_coef Fsqd
_refine_ls_weighting_details 'calc w=1/[\s^2^(Fo^2^)+(0.1481P)^2^+72.1586P] where P=(Fo^2^+2Fc^2^)/3'
_refine_ls_weighting_scheme calc
_refine_ls_wR_factor_gt 0.2488
_refine_ls_wR_factor_ref 0.2565
_reflns_number_gt 1739
_reflns_number_total 1974
_reflns_threshold_expression >2sigma(I)
_cod_data_source_file ja106903p_si_002_1.cif
_cod_data_source_block CPM-5
_cod_database_code 4103604

loop_
_symmetry_equiv_pos_as_xyz
'x, y, z'
'-x, -y, z'
'-x, y, -z'
'x, -y, -z'
'z, x, y'
'z, -x, -y'
'-z, -x, y'
'-z, x, -y'
'y, z, x'
'-y, z, -x'
'y, -z, -x'
'-y, -z, x'
'y, x, z'
'-y, -x, z'
'y, -x, -z'
'-y, x, -z'
'x, z, y'
'-x, z, -y'
'-x, -z, y'
'x, -z, -y'
'z, y, x'
'z, -y, -x'
'-z, y, -x'
'-z, -y, x'
'x+1/2, y+1/2, z+1/2'
'-x+1/2, -y+1/2, z+1/2'
'-x+1/2, y+1/2, -z+1/2'
'x+1/2, -y+1/2, -z+1/2'
'z+1/2, x+1/2, y+1/2'
'z+1/2, -x+1/2, -y+1/2'
'-z+1/2, -x+1/2, y+1/2'
'-z+1/2, x+1/2, -y+1/2'
'y+1/2, z+1/2, x+1/2'
'-y+1/2, z+1/2, -x+1/2'
'y+1/2, -z+1/2, -x+1/2'
'-y+1/2, -z+1/2, x+1/2'
'y+1/2, x+1/2, z+1/2'
'-y+1/2, -x+1/2, z+1/2'
'y+1/2, -x+1/2, -z+1/2'
'-y+1/2, x+1/2, -z+1/2'
'x+1/2, z+1/2, y+1/2'
'-x+1/2, z+1/2, -y+1/2'
'-x+1/2, -z+1/2, y+1/2'
'x+1/2, -z+1/2, -y+1/2'
'z+1/2, y+1/2, x+1/2'
'z+1/2, -y+1/2, -x+1/2'
'-z+1/2, y+1/2, -x+1/2'
'-z+1/2, -y+1/2, x+1/2'

loop_
_atom_site_label
_atom_site_type_symbol
_atom_site_fract_x
_atom_site_fract_y
_atom_site_fract_z
_atom_site_U_iso_or_equiv
_atom_site_adp_type
_atom_site_occupancy
_atom_site_symmetry_multiplicity
_atom_site_calc_flag
_atom_site_refinement_flags
In1 In 0.10423(5) 0.89577(5) 0.79860(6) 0.0935(7) Uani 1 2 d S
In2 In 0.2500 1.0000 0.5000 0.0949(11) Uani 0.68 4 d SP
In2A In 0.2911(5) 1.0000 0.5000 0.082(3) Uani 0.16 2 d SP
O1 O 0.0724(6) 0.9276(6) 0.7302(9) 0.138(7) Uani 1 2 d S
O2 O 0.1343(6) 0.8657(6) 0.8657(6) 0.086(7) Uani 1 6 d S
O3 O 0.2278(9) 0.9637(9) 0.5828(7) 0.168(7) Uani 1 1 d .
O4 O 0.1790(5) 0.9090(6) 0.7612(6) 0.118(4) Uani 1 1 d .
O5 O 0.1068(6) 0.9725(4) 0.8311(5) 0.112(4) Uani 1 1 d .
O6 O 0.3044(7) 0.9752(7) 0.5617(7) 0.151(6) Uani 1 1 d .
C1 C 0.1296(8) 1.0637(6) 0.9363(6) 0.077(5) Uani 1 2 d S
H1A H 0.1626 1.0500 0.9500 0.093 Uiso 1 2 d SR
C2 C 0.1070(5) 1.0426(7) 0.8930(5) 0.079(5) Uani 1 2 d S
C3 C 0.2235(6) 0.9149(9) 0.7765(6) 0.111(10) Uani 1 2 d S
C4 C 0.1309(5) 0.9921(9) 0.8691(5) 0.077(5) Uani 1 2 d S
C5 C 0.3375(8) 0.9609(12) 0.6625(8) 0.113(9) Uani 1 2 d S
H5A H 0.3631 0.9704 0.6369 0.135 Uiso 1 2 d SR
C6 C 0.2724(12) 0.9637(9) 0.5960(9) 0.123(7) Uani 1 1 d .
C7 C 0.2450(10) 0.9362(7) 0.6844(7) 0.117(7) Uani 1 1 d .
H7A H 0.2105 0.9304 0.6752 0.140 Uiso 1 1 calc R
C8 C 0.2861(11) 0.9535(7) 0.6475(9) 0.126(7) Uani 1 1 d .
C9 C 0.2650(7) 0.9297(10) 0.7350(7) 0.102(8) Uani 1 2 d S
N1 N 0.0000 1.0000 1.0000 0.107 Uiso 0.50 24 d SPD
C10 C 0.0509(16) 1.0218(19) 1.0218(19) 0.08(7) Uiso 0.08 2 d SPD
C11 C 0.2027(14) 1.088(5) 0.722(4) 0.10(4) Uiso 0.13 1 d PD
N2 N 0.258(3) 1.080(5) 0.742(3) 0.07(3) Uiso 0.13 2 d SPD

loop_
_atom_site_aniso_label
_atom_site_aniso_U_11
_atom_site_aniso_U_22
_atom_site_aniso_U_33
_atom_site_aniso_U_23
_atom_site_aniso_U_13
_atom_site_aniso_U_12
In1 0.0965(9) 0.0965(9) 0.0875(11) -0.0176(6) 0.0176(6) 0.0119(9)
In2 0.085(3) 0.1000(18) 0.1000(18) 0.000 0.000 0.000
In2A 0.053(5) 0.093(6) 0.101(7) 0.029(6) 0.000 0.000
O1 0.130(10) 0.130(10) 0.155(18) -0.001(10) 0.001(10) 0.006(12)
O2 0.086(7) 0.086(7) 0.086(7) -0.004(7) 0.004(7) 0.004(7)
O3 0.177(17) 0.226(19) 0.101(11) -0.005(11) 0.006(12) -0.065(15)
O4 0.075(7) 0.126(10) 0.154(11) -0.004(8) 0.049(8) -0.001(7)
O5 0.155(12) 0.086(7) 0.096(8) -0.017(6) 0.009(8) 0.016(8)
O6 0.149(13) 0.175(15) 0.128(11) 0.025(11) 0.013(11) 0.058(11)
C1 0.070(12) 0.081(8) 0.081(8) -0.007(12) -0.008(7) 0.008(7)
C2 0.086(9) 0.065(11) 0.086(9) 0.005(6) 0.028(13) -0.005(6)
C3 0.128(16) 0.077(16) 0.128(16) 0.001(7) 0.08(2) -0.001(7)
C4 0.074(8) 0.083(15) 0.074(8) -0.004(7) 0.015(10) 0.004(7)
C5 0.107(12) 0.12(2) 0.107(12) 0.016(12) 0.013(17) -0.016(12)
C6 0.16(2) 0.124(16) 0.085(15) -0.012(11) 0.012(16) -0.017(15)
C7 0.19(2) 0.082(11) 0.075(11) -0.017(8) 0.036(12) -0.010(12)
C8 0.17(2) 0.091(12) 0.115(17) -0.039(11) 0.004(15) -0.009(14)
C9 0.116(13) 0.076(15) 0.116(13) -0.006(9) 0.028(16) 0.006(9)

loop_
_atom_type_symbol
_atom_type_description
_atom_type_scat_dispersion_real
_atom_type_scat_dispersion_imag
_atom_type_scat_source
C C 0.0033 0.0016 'International Tables Vol C Tables 4.2.6.8 and 6.1.1.4'
H H 0.0000 0.0000 'International Tables Vol C Tables 4.2.6.8 and 6.1.1.4'
O O 0.0106 0.0060 'International Tables Vol C Tables 4.2.6.8 and 6.1.1.4'
In In -0.7276 1.3100 'International Tables Vol C Tables 4.2.6.8 and 6.1.1.4'
N N 0.0061 0.0033 'International Tables Vol C Tables 4.2.6.8 and 6.1.1.4'

loop_
_geom_angle_atom_site_label_1
_geom_angle_atom_site_label_2
_geom_angle_atom_site_label_3
_geom_angle
_geom_angle_site_symmetry_1
_geom_angle_site_symmetry_3
O2 In1 O1 179.0(10) . .
O2 In1 O5 90.4(6) . .
O1 In1 O5 88.8(6) . .
O2 In1 O5 90.4(6) . 14_665
O1 In1 O5 88.8(6) . 14_665
O5 In1 O5 84.5(8) . 14_665
O2 In1 O4 95.6(6) . 14_665
O1 In1 O4 85.1(6) . 14_665
O5 In1 O4 171.9(6) . 14_665
O5 In1 O4 90.0(5) 14_665 14_665
O2 In1 O4 95.6(6) . .
O1 In1 O4 85.1(6) . .
O5 In1 O4 90.0(5) . .
O5 In1 O4 171.9(6) 14_665 .
O4 In1 O4 94.7(7) 14_665 .
In2A In2 In2A 180.000(1) . 42_556
In2A In2 O6 129.3(5) . 43_564
In2A In2 O6 50.7(5) 42_556 43_564
In2A In2 O6 50.7(5) . .
In2A In2 O6 129.3(5) 42_556 .
O6 In2 O6 113.6(6) 43_564 .
In2A In2 O6 50.7(5) . 4_576
In2A In2 O6 129.3(5) 42_556 4_576
O6 In2 O6 113.6(6) 43_564 4_576
O6 In2 O6 101.4(11) . 4_576
In2A In2 O6 129.3(5) . 42_556
In2A In2 O6 50.7(5) 42_556 42_556
O6 In2 O6 101.4(11) 43_564 42_556
O6 In2 O6 113.6(6) . 42_556
O6 In2 O6 113.6(6) 4_576 42_556
In2A In2 O3 76.2(6) . 43_564
In2A In2 O3 103.8(6) 42_556 43_564
O6 In2 O3 53.1(7) 43_564 43_564
O6 In2 O3 82.7(7) . 43_564
O6 In2 O3 80.0(7) 4_576 43_564
O6 In2 O3 154.5(9) 42_556 43_564
In2A In2 O3 76.2(6) . 42_556
In2A In2 O3 103.8(6) 42_556 42_556
O6 In2 O3 154.5(9) 43_564 42_556
O6 In2 O3 80.0(7) . 42_556
O6 In2 O3 82.7(7) 4_576 42_556
O6 In2 O3 53.1(7) 42_556 42_556
O3 In2 O3 152.4(12) 43_564 42_556
In2A In2 O3 103.8(6) . .
In2A In2 O3 76.2(6) 42_556 .
O6 In2 O3 80.0(7) 43_564 .
O6 In2 O3 53.1(7) . .
O6 In2 O3 154.5(9) 4_576 .
O6 In2 O3 82.7(7) 42_556 .
O3 In2 O3 93.3(3) 43_564 .
O3 In2 O3 93.3(3) 42_556 .
In2A In2 O3 103.8(6) . 4_576
In2A In2 O3 76.2(6) 42_556 4_576
O6 In2 O3 82.7(7) 43_564 4_576
O6 In2 O3 154.5(9) . 4_576
O6 In2 O3 53.1(7) 4_576 4_576
O6 In2 O3 80.0(7) 42_556 4_576
O3 In2 O3 93.3(3) 43_564 4_576
O3 In2 O3 93.3(3) 42_556 4_576
O3 In2 O3 152.4(12) . 4_576
In2A In2 C6 102.3(7) . 43_564
In2A In2 C6 77.7(7) 42_556 43_564
O6 In2 C6 27.0(7) 43_564 43_564
O6 In2 C6 96.9(7) . 43_564
O6 In2 C6 98.7(8) 4_576 43_564
O6 In2 C6 128.4(10) 42_556 43_564
O3 In2 C6 26.3(6) 43_564 43_564
O3 In2 C6 176.8(8) 42_556 43_564
O3 In2 C6 84.3(7) . 43_564
O3 In2 C6 89.9(8) 4_576 43_564
In2A In2 C6 77.7(7) . .
In2A In2 C6 102.3(7) 42_556 .
O6 In2 C6 98.7(8) 43_564 .
O6 In2 C6 27.0(7) . .
O6 In2 C6 128.4(10) 4_576 .
O6 In2 C6 96.9(7) 42_556 .
O3 In2 C6 89.9(8) 43_564 .
O3 In2 C6 84.3(7) 42_556 .
O3 In2 C6 26.3(6) . .
O3 In2 C6 176.8(8) 4_576 .
C6 In2 C6 92.6(3) 43_564 .
In2 In2A O6 101.3(7) . .
In2 In2A O6 101.3(7) . 4_576
O6 In2A O6 157.4(15) . 4_576
In2 In2A In2A 0.0 . 42_556
O6 In2A In2A 101.3(7) . 42_556
O6 In2A In2A 101.3(7) 4_576 42_556
In2 In2A O3 78.2(6) . 43_564
O6 In2A O3 94.0(8) . 43_564
O6 In2A O3 90.6(8) 4_576 43_564
In2A In2A O3 78.2(6) 42_556 43_564
In2 In2A O3 78.2(6) . 42_556
O6 In2A O3 90.6(8) . 42_556
O6 In2A O3 94.0(8) 4_576 42_556
In2A In2A O3 78.2(6) 42_556 42_556
O3 In2A O3 156.3(13) 43_564 42_556
In2 In2A C6 79.7(7) . 4_576
O6 In2A C6 178.5(10) . 4_576
O6 In2A C6 21.6(8) 4_576 4_576
In2A In2A C6 79.7(7) 42_556 4_576
O3 In2A C6 85.1(8) 43_564 4_576
O3 In2A C6 90.7(7) 42_556 4_576
In2 In2A C6 79.7(7) . .
O6 In2A C6 21.6(8) . .
O6 In2A C6 178.5(10) 4_576 .
In2A In2A C6 79.7(7) 42_556 .
O3 In2A C6 90.7(7) 43_564 .
O3 In2A C6 85.1(8) 42_556 .
C6 In2A C6 159.4(14) 4_576 .
In1 O2 In1 119.75(13) 7_665 10_656
In1 O2 In1 119.75(13) 7_665 .
In1 O2 In1 119.75(13) 10_656 .
C6 O3 In2A 116.8(17) . 42_556
C6 O3 In2 91.3(15) . .
In2A O3 In2 25.6(3) 42_556 .
C3 O4 In1 134.9(15) . .
C4 O5 In1 133.1(13) . .
C6 O6 In2A 127.2(18) . .
C6 O6 In2 99.2(16) . .
In2A O6 In2 28.0(4) . .
C2 C1 C2 118(2) 8_667 .
C1 C2 C1 122(2) 11_476 .
C1 C2 C4 118.9(10) 11_476 .
C1 C2 C4 118.9(10) . .
O4 C3 O4 126(2) 23_656 .
O4 C3 C9 116.9(12) 23_656 .
O4 C3 C9 116.9(12) . .
O5 C4 O5 127(2) 23_656 .
O5 C4 C2 116.3(11) 23_656 .
O5 C4 C2 116.3(11) . .
C8 C5 C8 120(3) 23_656 .
O3 C6 O6 116(2) . .
O3 C6 C8 121(2) . .
O6 C6 C8 124(3) . .
O3 C6 In2A 84.9(16) . .
O6 C6 In2A 31.2(11) . .
C8 C6 In2A 153(2) . .
O3 C6 In2 62.4(14) . .
O6 C6 In2 53.8(12) . .
C8 C6 In2 170.5(17) . .
In2A C6 In2 22.7(3) . .
C9 C7 C8 111(2) . .
C5 C8 C6 118(2) . .
C5 C8 C7 123(2) . .
C6 C8 C7 119(2) . .
C7 C9 C7 131(3) 23_656 .
C7 C9 C3 114.4(14) 23_656 .
C7 C9 C3 114.4(14) . .
C10 N1 C10 62(6) 2_575 3_557
C10 N1 C10 97.7(14) 2_575 6_467
C10 N1 C10 119.5(8) 3_557 6_467
C10 N1 C10 137(4) 2_575 .
C10 N1 C10 137(4) 3_557 .
C10 N1 C10 97.7(14) 6_467 .
C10 N1 C10 119.5(8) 2_575 5_465
C10 N1 C10 97.7(14) 3_557 5_465
C10 N1 C10 137(4) 6_467 5_465
C10 N1 C10 40(5) . 5_465
C10 N1 C10 119.5(8) 2_575 11_476
C10 N1 C10 97.7(14) 3_557 11_476
C10 N1 C10 40(5) 6_467 11_476
C10 N1 C10 97.7(14) . 11_476
C10 N1 C10 119.5(8) 5_465 11_476
C10 N1 C10 137(4) 2_575 4_577
C10 N1 C10 137(4) 3_557 4_577
C10 N1 C10 40(5) 6_467 4_577
C10 N1 C10 62(6) . 4_577
C10 N1 C10 97.7(14) 5_465 4_577
C10 N1 C10 40(5) 11_476 4_577
C10 N1 C10 40(5) 2_575 7_665
C10 N1 C10 97.7(14) 3_557 7_665
C10 N1 C10 62(6) 6_467 7_665
C10 N1 C10 119.5(8) . 7_665
C10 N1 C10 137(4) 5_465 7_665
C10 N1 C10 97.7(14) 11_476 7_665
C10 N1 C10 97.7(14) 4_577 7_665
C10 N1 C10 97.7(14) 2_575 9_456
C10 N1 C10 119.5(8) 3_557 9_456
C10 N1 C10 119.5(8) 6_467 9_456
C10 N1 C10 40(5) . 9_456
C10 N1 C10 40(5) 5_465 9_456
C10 N1 C10 137(4) 11_476 9_456
C10 N1 C10 97.7(14) 4_577 9_456
C10 N1 C10 97.7(14) 7_665 9_456
C10 N1 C10 40(5) 2_575 12_676
C10 N1 C10 97.7(14) 3_557 12_676
C10 N1 C10 97.7(14) 6_467 12_676
C10 N1 C10 97.7(14) . 12_676
C10 N1 C10 97.7(14) 5_465 12_676
C10 N1 C10 137(4) 11_476 12_676
C10 N1 C10 119.5(8) 4_577 12_676
C10 N1 C10 40(5) 7_665 12_676
C10 N1 C10 62(6) 9_456 12_676
C10 N1 C10 97.7(14) 2_575 8_667
C10 N1 C10 40(5) 3_557 8_667
C10 N1 C10 137(4) 6_467 8_667
C10 N1 C10 97.7(14) . 8_667
C10 N1 C10 62(6) 5_465 8_667
C10 N1 C10 97.7(14) 11_476 8_667
C10 N1 C10 119.5(8) 4_577 8_667
C10 N1 C10 137(4) 7_665 8_667
C10 N1 C10 97.7(14) 9_456 8_667
C10 N1 C10 119.5(8) 12_676 8_667
C10 N1 C10 97.7(14) 2_575 10_656
C10 N1 C10 40(5) 3_557 10_656
C10 N1 C10 97.7(14) 6_467 10_656
C10 N1 C10 119.5(8) . 10_656
C10 N1 C10 97.7(14) 5_465 10_656
C10 N1 C10 62(6) 11_476 10_656
C10 N1 C10 97.7(14) 4_577 10_656
C10 N1 C10 119.5(8) 7_665 10_656
C10 N1 C10 137(4) 9_456 10_656
C10 N1 C10 137(4) 12_676 10_656
C10 N1 C10 40(5) 8_667 10_656
C10 C10 C10 60.00(2) 9_456 5_465
C10 C10 N1 70(3) 9_456 .
C10 C10 N1 70(3) 5_465 .
C10 C10 C10 120.003(19) 9_456 4_577
C10 C10 C10 119.997(16) 5_465 4_577
N1 C10 C10 59(3) . 4_577
C11 N2 C11 127(10) . 23_656

loop_
_geom_bond_atom_site_label_1
_geom_bond_atom_site_label_2
_geom_bond_distance
_geom_bond_site_symmetry_2
In1 O2 2.043(2) .
In1 O1 2.11(2) .
In1 O5 2.145(11) .
In1 O5 2.145(11) 14_665
In1 O4 2.175(11) 14_665
In1 O4 2.175(12) .
In2 In2A 1.057(12) .
In2 In2A 1.057(12) 42_556
In2 O6 2.208(16) 43_564
In2 O6 2.208(16) .
In2 O6 2.208(16) 4_576
In2 O6 2.208(16) 42_556
In2 O3 2.393(17) 43_564
In2 O3 2.393(17) 42_556
In2 O3 2.393(17) .
In2 O3 2.393(17) 4_576
In2 C6 2.70(2) 43_564
In2 C6 2.70(2) .
In2A O6 1.743(17) .
In2A O6 1.743(17) 4_576
In2A In2A 2.11(2) 42_556
In2A O3 2.37(2) 43_564
In2A O3 2.37(2) 42_556
In2A C6 2.68(2) 4_576
In2A C6 2.68(2) .
O2 In1 2.043(2) 7_665
O2 In1 2.043(2) 10_656
O3 C6 1.20(3) .
O3 In2A 2.37(2) 42_556
O4 C3 1.219(14) .
O5 C4 1.260(15) .
O6 C6 1.24(3) .
C1 C2 1.369(14) 8_667
C1 C2 1.369(14) .
C2 C1 1.369(14) 11_476
C2 C4 1.56(3) .
C3 O4 1.219(14) 23_656
C3 C9 1.56(4) .
C4 O5 1.260(15) 23_656
C5 C8 1.39(3) 23_656
C5 C8 1.39(3) .
C6 C8 1.40(3) .
C7 C9 1.41(2) .
C7 C8 1.49(3) .
C9 C7 1.41(2) 23_656
N1 C10 1.5300(11) 2_575
N1 C10 1.5300(10) 3_557
N1 C10 1.5300(10) 6_467
N1 C10 1.5300(12) .
N1 C10 1.5300(12) 5_465
N1 C10 1.5300(11) 11_476
N1 C10 1.5300(11) 4_577
N1 C10 1.5300(11) 7_665
N1 C10 1.5300(11) 9_456
N1 C10 1.5300(10) 12_676
N1 C10 1.5300(11) 8_667
N1 C10 1.5300(10) 10_656
C10 C10 1.06(13) 9_456
C10 C10 1.06(13) 5_465
C10 C10 1.58(14) 4_577
C11 N2 1.5300(14) .
N2 C11 1.5300(13) 23_656
